data_1558530
loop_
_publ_author_name
'Shen, Feng'
'Lv, Long'
'Shen, Qilong'

_publ_section_title
;
 Electrophilic Fluoroalkylthiolation Induced Diastereoselective and
 Stereospecific 1,2-Metalate Migration of Alkenylboronate Complexes
;
_journal_name_full 'Chemical Science'
_journal_paper_doi 10.1039/D0SC03039B
_journal_year 2020
_chemical_formula_sum 'C27 H34 B F2 N O2 S'
_chemical_formula_weight 485.42
_space_group_crystal_system monoclinic
_space_group_IT_number 15
_space_group_name_Hall '-C 2yc'
_space_group_name_H-M_alt 'C 1 2/c 1'
_atom_sites_solution_hydrogens geom
_audit_creation_method SHELXL-2013
_audit_update_record
;
2020-05-31 deposited with the CCDC.	2020-07-06 downloaded from the CCDC.
;
_cell_angle_alpha 90
_cell_angle_beta 104.0720(10)
_cell_angle_gamma 90
_cell_formula_units_Z 8
_cell_length_a 29.1214(7)
_cell_length_b 10.5552(2)
_cell_length_c 17.3216(4)
_cell_measurement_reflns_used 9938
_cell_measurement_temperature 296(2)
_cell_measurement_theta_max 54.649
_cell_measurement_theta_min 4.849
_cell_volume 5164.6(2)
_computing_cell_refinement 'Bruker SAINT'
_computing_data_collection 'Bruker APEX2'
_computing_data_reduction 'Bruker SAINT'
_computing_molecular_graphics 'Bruker SHELXTL'
_computing_publication_material 'Bruker SHELXTL'
_computing_structure_refinement 'SHELXL-2013 (Sheldrick, 2013)'
_computing_structure_solution 'SHELXS-97 (Sheldrick 2008)'
_diffrn_ambient_temperature 296(2)
_diffrn_measured_fraction_theta_full 0.997
_diffrn_measured_fraction_theta_max 0.997
_diffrn_measurement_device_type 'Bruker APEX-II CCD'
_diffrn_measurement_method '\f and \w scans'
_diffrn_radiation_type MoK\a
_diffrn_radiation_wavelength 0.71073
_diffrn_reflns_av_R_equivalents 0.0692
_diffrn_reflns_av_unetI/netI 0.0367
_diffrn_reflns_Laue_measured_fraction_full 0.997
_diffrn_reflns_Laue_measured_fraction_max 0.997
_diffrn_reflns_limit_h_max 35
_diffrn_reflns_limit_h_min -35
_diffrn_reflns_limit_k_max 13
_diffrn_reflns_limit_k_min -13
_diffrn_reflns_limit_l_max 21
_diffrn_reflns_limit_l_min -21
_diffrn_reflns_number 37446
_diffrn_reflns_point_group_measured_fraction_full 0.997
_diffrn_reflns_point_group_measured_fraction_max 0.997
_diffrn_reflns_theta_full 25.242
_diffrn_reflns_theta_max 25.994
_diffrn_reflns_theta_min 2.477
_exptl_absorpt_coefficient_mu 0.164
_exptl_absorpt_correction_T_max 0.7456
_exptl_absorpt_correction_T_min 0.5651
_exptl_absorpt_correction_type multi-scan
_exptl_absorpt_process_details sadabs
_exptl_crystal_colour colorless
_exptl_crystal_density_diffrn 1.249
_exptl_crystal_description prismatic
_exptl_crystal_F_000 2064
_exptl_crystal_size_max 0.20
_exptl_crystal_size_mid 0.16
_exptl_crystal_size_min 0.11
_refine_diff_density_max 0.243
_refine_diff_density_min -0.208
_refine_diff_density_rms 0.042
_refine_ls_extinction_coef 0.0034(6)
_refine_ls_extinction_expression Fc^*^=kFc[1+0.001xFc^2^\l^3^/sin(2\q)]^-1/4^
_refine_ls_extinction_method SHELXL
_refine_ls_goodness_of_fit_ref 1.030
_refine_ls_hydrogen_treatment constr
_refine_ls_matrix_type full
_refine_ls_number_parameters 312
_refine_ls_number_reflns 5055
_refine_ls_number_restraints 0
_refine_ls_restrained_S_all 1.030
_refine_ls_R_factor_all 0.0631
_refine_ls_R_factor_gt 0.0460
_refine_ls_shift/su_max 0.001
_refine_ls_shift/su_mean 0.000
_refine_ls_structure_factor_coef Fsqd
_refine_ls_weighting_details 'w=1/[\s^2^(Fo^2^)+(0.0825P)^2^+1.7784P] where P=(Fo^2^+2Fc^2^)/3'
_refine_ls_weighting_scheme calc
_refine_ls_wR_factor_gt 0.1292
_refine_ls_wR_factor_ref 0.1459
_reflns_Friedel_coverage 0.000
_reflns_number_gt 3929
_reflns_number_total 5055
_reflns_threshold_expression 'I > 2\s(I)'
_cod_data_source_file d0sc03039b2.cif
_cod_data_source_block mo_d8v18370_0m
_cod_original_sg_symbol_H-M 'C 2/c'
_cod_database_code 1558530
_shelx_space_group_comment
; 
The symmetry employed for this shelxl refinement is uniquely defined 
by the following loop, which should always be used as a source of 
symmetry information in preference to the above space-group names. 
They are only intended as comments. 
;
_shelxl_version_number 2013-4

loop_
_space_group_symop_operation_xyz
'x, y, z'
'-x, y, -z+1/2'
'x+1/2, y+1/2, z'
'-x+1/2, y+1/2, -z+1/2'
'-x, -y, -z'
'x, -y, z-1/2'
'-x+1/2, -y+1/2, -z'
'x+1/2, -y+1/2, z-1/2'

loop_
_atom_site_label
_atom_site_type_symbol
_atom_site_fract_x
_atom_site_fract_y
_atom_site_fract_z
_atom_site_U_iso_or_equiv
_atom_site_adp_type
_atom_site_occupancy
_atom_site_site_symmetry_order
_atom_site_calc_flag
_atom_site_refinement_flags_posn
_atom_site_refinement_flags_adp
_atom_site_refinement_flags_occupancy
_atom_site_disorder_assembly
_atom_site_disorder_group
S1 S 0.44844(2) 0.52581(5) 0.54594(3) 0.0535(2) Uani 1 1 d . . . . .
F1 F 0.44999(6) 0.71178(18) 0.44655(13) 0.1144(7) Uani 1 1 d . . . . .
F2 F 0.44432(7) 0.77003(15) 0.56216(16) 0.1285(8) Uani 1 1 d . . . . .
N1 N 0.32638(5) 0.44386(13) 0.56243(8) 0.0372(3) Uani 1 1 d . . . . .
O1 O 0.40214(4) 0.31861(12) 0.61087(8) 0.0484(3) Uani 1 1 d . . . . .
O2 O 0.34010(4) 0.20219(11) 0.53566(7) 0.0434(3) Uani 1 1 d . . . . .
B1 B 0.36299(7) 0.32246(18) 0.54348(12) 0.0395(4) Uani 1 1 d . . . . .
C1 C 0.28811(6) 0.45499(17) 0.48714(10) 0.0411(4) Uani 1 1 d . . . . .
H1 H 0.2614 0.3988 0.4876 0.049 Uiso 1 1 calc R U . . .
C2 C 0.27331(6) 0.59429(18) 0.48162(12) 0.0477(5) Uani 1 1 d . . . . .
H2A H 0.2475 0.6083 0.5070 0.057 Uiso 1 1 calc R U . . .
H2B H 0.2635 0.6214 0.4265 0.057 Uiso 1 1 calc R U . . .
C3 C 0.31793(7) 0.66557(17) 0.52568(12) 0.0483(5) Uani 1 1 d . . . . .
H3A H 0.3291 0.7212 0.4896 0.058 Uiso 1 1 calc R U . . .
H3B H 0.3116 0.7158 0.5688 0.058 Uiso 1 1 calc R U . . .
C4 C 0.35444(6) 0.56245(16) 0.55800(11) 0.0402(4) Uani 1 1 d . . . . .
H4 H 0.3743 0.5854 0.6103 0.048 Uiso 1 1 calc R U . . .
C5 C 0.38485(6) 0.52900(16) 0.49873(11) 0.0407(4) Uani 1 1 d . . . . .
H5 H 0.3789 0.5921 0.4560 0.049 Uiso 1 1 calc R U . . .
C6 C 0.36676(6) 0.39927(16) 0.46321(10) 0.0399(4) Uani 1 1 d . . . . .
C7 C 0.31359(6) 0.41649(18) 0.42217(11) 0.0444(4) Uani 1 1 d . . . . .
H7A H 0.3096 0.4818 0.3817 0.053 Uiso 1 1 calc R U . . .
H7B H 0.3005 0.3380 0.3970 0.053 Uiso 1 1 calc R U . . .
C8 C 0.31021(7) 0.42551(18) 0.63702(11) 0.0479(5) Uani 1 1 d . . . . .
H8A H 0.3381 0.4178 0.6807 0.058 Uiso 1 1 calc R U . . .
H8B H 0.2936 0.3452 0.6328 0.058 Uiso 1 1 calc R U . . .
C9 C 0.27866(7) 0.52504(18) 0.65967(11) 0.0484(5) Uani 1 1 d . . . . .
C10 C 0.22999(8) 0.5121(2) 0.63685(13) 0.0592(5) Uani 1 1 d . . . . .
H10 H 0.2168 0.4403 0.6090 0.071 Uiso 1 1 calc R U . . .
C11 C 0.20075(9) 0.6048(3) 0.65510(15) 0.0753(7) Uani 1 1 d . . . . .
H11 H 0.1681 0.5948 0.6396 0.090 Uiso 1 1 calc R U . . .
C12 C 0.21967(11) 0.7108(3) 0.69582(15) 0.0791(8) Uani 1 1 d . . . . .
H12 H 0.1999 0.7743 0.7065 0.095 Uiso 1 1 calc R U . . .
C13 C 0.26792(11) 0.7234(2) 0.72094(14) 0.0748(7) Uani 1 1 d . . . . .
H13 H 0.2808 0.7946 0.7497 0.090 Uiso 1 1 calc R U . . .
C14 C 0.29737(9) 0.6308(2) 0.70364(11) 0.0611(6) Uani 1 1 d . . . . .
H14 H 0.3300 0.6394 0.7216 0.073 Uiso 1 1 calc R U . . .
C15 C 0.39168(6) 0.34644(19) 0.40278(11) 0.0488(5) Uani 1 1 d . . . . .
C16 C 0.41341(8) 0.4233(3) 0.35701(13) 0.0659(6) Uani 1 1 d . . . . .
H16 H 0.4147 0.5103 0.3657 0.079 Uiso 1 1 calc R U . . .
C17 C 0.43332(9) 0.3728(3) 0.29853(15) 0.0856(8) Uani 1 1 d . . . . .
H17 H 0.4477 0.4262 0.2686 0.103 Uiso 1 1 calc R U . . .
C18 C 0.43198(10) 0.2464(4) 0.28490(18) 0.0989(10) Uani 1 1 d . . . . .
H18 H 0.4456 0.2126 0.2462 0.119 Uiso 1 1 calc R U . . .
C19 C 0.41018(11) 0.1682(3) 0.32886(18) 0.0928(9) Uani 1 1 d . . . . .
H19 H 0.4089 0.0813 0.3195 0.111 Uiso 1 1 calc R U . . .
C20 C 0.39020(9) 0.2183(2) 0.38667(14) 0.0672(6) Uani 1 1 d . . . . .
H20 H 0.3754 0.1643 0.4155 0.081 Uiso 1 1 calc R U . . .
C21 C 0.41255(6) 0.19016(18) 0.63453(12) 0.0514(5) Uani 1 1 d . . . . .
C22 C 0.36506(6) 0.11765(17) 0.59767(12) 0.0485(5) Uani 1 1 d . . . . .
C23 C 0.33451(8) 0.0958(2) 0.65632(14) 0.0634(6) Uani 1 1 d . . . . .
H23A H 0.3322 0.1731 0.6843 0.095 Uiso 1 1 calc R U . . .
H23B H 0.3486 0.0313 0.6937 0.095 Uiso 1 1 calc R U . . .
H23C H 0.3035 0.0692 0.6280 0.095 Uiso 1 1 calc R U . . .
C24 C 0.37134(9) -0.0084(2) 0.55945(17) 0.0745(7) Uani 1 1 d . . . . .
H24A H 0.3409 -0.0429 0.5345 0.112 Uiso 1 1 calc R U . . .
H24B H 0.3879 -0.0660 0.5995 0.112 Uiso 1 1 calc R U . . .
H24C H 0.3892 0.0040 0.5202 0.112 Uiso 1 1 calc R U . . .
C25 C 0.45383(8) 0.1488(2) 0.59999(19) 0.0829(8) Uani 1 1 d . . . . .
H25A H 0.4442 0.1518 0.5429 0.124 Uiso 1 1 calc R U . . .
H25B H 0.4630 0.0639 0.6168 0.124 Uiso 1 1 calc R U . . .
H25C H 0.4802 0.2048 0.6185 0.124 Uiso 1 1 calc R U . . .
C26 C 0.42810(9) 0.1875(3) 0.72458(15) 0.0821(8) Uani 1 1 d . . . . .
H26A H 0.4558 0.2392 0.7421 0.123 Uiso 1 1 calc R U . . .
H26B H 0.4353 0.1019 0.7423 0.123 Uiso 1 1 calc R U . . .
H26C H 0.4031 0.2196 0.7464 0.123 Uiso 1 1 calc R U . . .
C27 C 0.46440(9) 0.6808(2) 0.52453(19) 0.0741(7) Uani 1 1 d . . . . .
H27 H 0.4989 0.6891 0.5415 0.089 Uiso 1 1 calc R U . . .

loop_
_atom_site_aniso_label
_atom_site_aniso_U_11
_atom_site_aniso_U_22
_atom_site_aniso_U_33
_atom_site_aniso_U_23
_atom_site_aniso_U_13
_atom_site_aniso_U_12
S1 0.0347(3) 0.0490(3) 0.0766(4) -0.0053(2) 0.0131(2) -0.00152(18)
F1 0.0905(12) 0.1071(14) 0.1444(17) 0.0465(12) 0.0259(11) -0.0279(10)
F2 0.1118(14) 0.0568(9) 0.237(2) -0.0332(12) 0.0813(15) 0.0025(9)
N1 0.0356(7) 0.0387(8) 0.0380(8) 0.0038(6) 0.0101(6) 0.0044(6)
O1 0.0395(7) 0.0438(7) 0.0538(8) 0.0054(6) -0.0042(6) -0.0022(5)
O2 0.0374(6) 0.0386(7) 0.0497(7) 0.0016(5) 0.0022(5) 0.0015(5)
B1 0.0334(10) 0.0390(10) 0.0446(11) -0.0020(8) 0.0064(8) 0.0034(7)
C1 0.0315(8) 0.0466(10) 0.0442(10) 0.0056(8) 0.0074(7) 0.0025(7)
C2 0.0419(10) 0.0501(11) 0.0537(11) 0.0155(9) 0.0170(8) 0.0124(8)
C3 0.0507(11) 0.0387(10) 0.0601(12) 0.0065(8) 0.0223(9) 0.0087(8)
C4 0.0386(9) 0.0369(9) 0.0460(10) -0.0007(7) 0.0118(7) 0.0008(7)
C5 0.0355(9) 0.0414(9) 0.0467(10) 0.0030(8) 0.0129(7) 0.0030(7)
C6 0.0352(9) 0.0423(9) 0.0432(9) -0.0023(7) 0.0114(7) 0.0032(7)
C7 0.0387(9) 0.0523(11) 0.0410(9) 0.0012(8) 0.0070(7) 0.0038(7)
C8 0.0535(11) 0.0492(11) 0.0440(10) 0.0084(8) 0.0176(8) 0.0073(8)
C9 0.0575(12) 0.0525(11) 0.0394(10) 0.0070(8) 0.0201(8) 0.0089(9)
C10 0.0575(13) 0.0671(14) 0.0609(13) 0.0053(10) 0.0297(10) 0.0033(10)
C11 0.0678(15) 0.0938(19) 0.0764(16) 0.0168(15) 0.0408(13) 0.0227(14)
C12 0.110(2) 0.0782(17) 0.0666(15) 0.0178(13) 0.0542(16) 0.0399(16)
C13 0.121(2) 0.0620(15) 0.0485(12) -0.0041(10) 0.0345(14) 0.0152(14)
C14 0.0767(15) 0.0683(14) 0.0388(11) -0.0043(10) 0.0149(10) 0.0074(11)
C15 0.0381(10) 0.0614(12) 0.0469(10) -0.0068(9) 0.0106(8) 0.0044(8)
C16 0.0621(13) 0.0827(16) 0.0596(13) -0.0066(12) 0.0274(11) -0.0027(11)
C17 0.0686(16) 0.132(3) 0.0657(16) -0.0170(16) 0.0346(13) -0.0110(16)
C18 0.0809(19) 0.144(3) 0.0827(19) -0.048(2) 0.0410(16) 0.0027(19)
C19 0.097(2) 0.096(2) 0.092(2) -0.0415(17) 0.0365(18) 0.0057(16)
C20 0.0704(15) 0.0687(15) 0.0663(14) -0.0211(11) 0.0243(11) 0.0017(11)
C21 0.0371(10) 0.0472(10) 0.0644(12) 0.0109(9) 0.0017(9) 0.0047(8)
C22 0.0412(10) 0.0382(9) 0.0630(12) 0.0086(8) 0.0065(9) 0.0064(7)
C23 0.0513(12) 0.0645(13) 0.0722(14) 0.0222(11) 0.0109(10) 0.0001(10)
C24 0.0725(16) 0.0416(11) 0.106(2) -0.0006(12) 0.0148(14) 0.0088(10)
C25 0.0457(13) 0.0751(16) 0.130(2) 0.0075(16) 0.0250(14) 0.0126(11)
C26 0.0662(15) 0.0962(19) 0.0694(16) 0.0283(14) -0.0117(12) -0.0099(13)
C27 0.0506(13) 0.0551(13) 0.122(2) -0.0052(14) 0.0304(14) -0.0049(10)

loop_
_atom_type_symbol
_atom_type_description
_atom_type_scat_dispersion_real
_atom_type_scat_dispersion_imag
_atom_type_scat_source
C C 0.0033 0.0016 'International Tables Vol C Tables 4.2.6.8 and 6.1.1.4'
H H 0.0000 0.0000 'International Tables Vol C Tables 4.2.6.8 and 6.1.1.4'
B B 0.0013 0.0007 'International Tables Vol C Tables 4.2.6.8 and 6.1.1.4'
N N 0.0061 0.0033 'International Tables Vol C Tables 4.2.6.8 and 6.1.1.4'
O O 0.0106 0.0060 'International Tables Vol C Tables 4.2.6.8 and 6.1.1.4'
F F 0.0171 0.0103 'International Tables Vol C Tables 4.2.6.8 and 6.1.1.4'
S S 0.1246 0.1234 'International Tables Vol C Tables 4.2.6.8 and 6.1.1.4'

loop_
_geom_angle_atom_site_label_1
_geom_angle_atom_site_label_2
_geom_angle_atom_site_label_3
_geom_angle
_geom_angle_site_symmetry_1
_geom_angle_site_symmetry_3
_geom_angle_publ_flag
C27 S1 C5 100.28(11) . . ?
C8 N1 C1 116.04(14) . . ?
C8 N1 C4 116.19(14) . . ?
C1 N1 C4 100.84(12) . . ?
C8 N1 B1 113.76(13) . . ?
C1 N1 B1 104.62(12) . . ?
C4 N1 B1 103.66(12) . . ?
B1 O1 C21 109.58(14) . . ?
B1 O2 C22 109.85(13) . . ?
O1 B1 O2 108.43(15) . . ?
O1 B1 C6 120.42(15) . . ?
O2 B1 C6 119.16(15) . . ?
O1 B1 N1 105.73(14) . . ?
O2 B1 N1 112.23(14) . . ?
C6 B1 N1 88.07(12) . . ?
N1 C1 C2 105.57(14) . . ?
N1 C1 C7 103.05(13) . . ?
C2 C1 C7 112.67(15) . . ?
N1 C1 H1 111.7 . . ?
C2 C1 H1 111.7 . . ?
C7 C1 H1 111.7 . . ?
C1 C2 C3 104.39(14) . . ?
C1 C2 H2A 110.9 . . ?
C3 C2 H2A 110.9 . . ?
C1 C2 H2B 110.9 . . ?
C3 C2 H2B 110.9 . . ?
H2A C2 H2B 108.9 . . ?
C4 C3 C2 105.21(15) . . ?
C4 C3 H3A 110.7 . . ?
C2 C3 H3A 110.7 . . ?
C4 C3 H3B 110.7 . . ?
C2 C3 H3B 110.7 . . ?
H3A C3 H3B 108.8 . . ?
N1 C4 C3 105.81(14) . . ?
N1 C4 C5 104.40(13) . . ?
C3 C4 C5 112.20(15) . . ?
N1 C4 H4 111.4 . . ?
C3 C4 H4 111.4 . . ?
C5 C4 H4 111.4 . . ?
C6 C5 C4 105.77(13) . . ?
C6 C5 S1 111.84(11) . . ?
C4 C5 S1 112.72(12) . . ?
C6 C5 H5 108.8 . . ?
C4 C5 H5 108.8 . . ?
S1 C5 H5 108.8 . . ?
C15 C6 C5 115.31(14) . . ?
C15 C6 C7 108.58(14) . . ?
C5 C6 C7 106.60(14) . . ?
C15 C6 B1 123.11(15) . . ?
C5 C6 B1 100.85(14) . . ?
C7 C6 B1 100.49(13) . . ?
C1 C7 C6 107.44(13) . . ?
C1 C7 H7A 110.2 . . ?
C6 C7 H7A 110.2 . . ?
C1 C7 H7B 110.2 . . ?
C6 C7 H7B 110.2 . . ?
H7A C7 H7B 108.5 . . ?
N1 C8 C9 118.38(15) . . ?
N1 C8 H8A 107.7 . . ?
C9 C8 H8A 107.7 . . ?
N1 C8 H8B 107.7 . . ?
C9 C8 H8B 107.7 . . ?
H8A C8 H8B 107.1 . . ?
C10 C9 C14 118.38(19) . . ?
C10 C9 C8 120.23(19) . . ?
C14 C9 C8 121.39(19) . . ?
C9 C10 C11 120.7(2) . . ?
C9 C10 H10 119.7 . . ?
C11 C10 H10 119.7 . . ?
C12 C11 C10 120.3(2) . . ?
C12 C11 H11 119.8 . . ?
C10 C11 H11 119.8 . . ?
C11 C12 C13 119.7(2) . . ?
C11 C12 H12 120.1 . . ?
C13 C12 H12 120.1 . . ?
C12 C13 C14 120.3(2) . . ?
C12 C13 H13 119.8 . . ?
C14 C13 H13 119.8 . . ?
C13 C14 C9 120.5(2) . . ?
C13 C14 H14 119.7 . . ?
C9 C14 H14 119.7 . . ?
C20 C15 C16 116.9(2) . . ?
C20 C15 C6 120.21(18) . . ?
C16 C15 C6 122.65(19) . . ?
C15 C16 C17 121.4(3) . . ?
C15 C16 H16 119.3 . . ?
C17 C16 H16 119.3 . . ?
C18 C17 C16 120.4(3) . . ?
C18 C17 H17 119.8 . . ?
C16 C17 H17 119.8 . . ?
C17 C18 C19 119.5(2) . . ?
C17 C18 H18 120.3 . . ?
C19 C18 H18 120.3 . . ?
C18 C19 C20 120.2(3) . . ?
C18 C19 H19 119.9 . . ?
C20 C19 H19 119.9 . . ?
C19 C20 C15 121.6(3) . . ?
C19 C20 H20 119.2 . . ?
C15 C20 H20 119.2 . . ?
O1 C21 C26 107.62(18) . . ?
O1 C21 C25 106.90(17) . . ?
C26 C21 C25 109.3(2) . . ?
O1 C21 C22 103.96(14) . . ?
C26 C21 C22 114.94(18) . . ?
C25 C21 C22 113.52(19) . . ?
O2 C22 C24 107.98(17) . . ?
O2 C22 C23 108.62(15) . . ?
C24 C22 C23 108.09(18) . . ?
O2 C22 C21 103.54(14) . . ?
C24 C22 C21 114.60(17) . . ?
C23 C22 C21 113.68(17) . . ?
C22 C23 H23A 109.5 . . ?
C22 C23 H23B 109.5 . . ?
H23A C23 H23B 109.5 . . ?
C22 C23 H23C 109.5 . . ?
H23A C23 H23C 109.5 . . ?
H23B C23 H23C 109.5 . . ?
C22 C24 H24A 109.5 . . ?
C22 C24 H24B 109.5 . . ?
H24A C24 H24B 109.5 . . ?
C22 C24 H24C 109.5 . . ?
H24A C24 H24C 109.5 . . ?
H24B C24 H24C 109.5 . . ?
C21 C25 H25A 109.5 . . ?
C21 C25 H25B 109.5 . . ?
H25A C25 H25B 109.5 . . ?
C21 C25 H25C 109.5 . . ?
H25A C25 H25C 109.5 . . ?
H25B C25 H25C 109.5 . . ?
C21 C26 H26A 109.5 . . ?
C21 C26 H26B 109.5 . . ?
H26A C26 H26B 109.5 . . ?
C21 C26 H26C 109.5 . . ?
H26A C26 H26C 109.5 . . ?
H26B C26 H26C 109.5 . . ?
F1 C27 F2 104.3(2) . . ?
F1 C27 S1 113.59(18) . . ?
F2 C27 S1 112.11(18) . . ?
F1 C27 H27 108.9 . . ?
F2 C27 H27 108.9 . . ?
S1 C27 H27 108.9 . . ?

loop_
_geom_bond_atom_site_label_1
_geom_bond_atom_site_label_2
_geom_bond_distance
_geom_bond_site_symmetry_2
_geom_bond_publ_flag
S1 C27 1.764(2) . ?
S1 C5 1.8337(17) . ?
F1 C27 1.354(3) . ?
F2 C27 1.356(3) . ?
N1 C8 1.492(2) . ?
N1 C1 1.500(2) . ?
N1 C4 1.507(2) . ?
N1 B1 1.748(2) . ?
O1 B1 1.420(2) . ?
O1 C21 1.427(2) . ?
O2 B1 1.425(2) . ?
O2 C22 1.449(2) . ?
B1 C6 1.636(3) . ?
C1 C2 1.529(2) . ?
C1 C7 1.545(2) . ?
C1 H1 0.9800 . ?
C2 C3 1.535(3) . ?
C2 H2A 0.9700 . ?
C2 H2B 0.9700 . ?
C3 C4 1.529(2) . ?
C3 H3A 0.9700 . ?
C3 H3B 0.9700 . ?
C4 C5 1.551(2) . ?
C4 H4 0.9800 . ?
C5 C6 1.541(2) . ?
C5 H5 0.9800 . ?
C6 C15 1.518(2) . ?
C6 C7 1.549(2) . ?
C7 H7A 0.9700 . ?
C7 H7B 0.9700 . ?
C8 C9 1.509(3) . ?
C8 H8A 0.9700 . ?
C8 H8B 0.9700 . ?
C9 C10 1.383(3) . ?
C9 C14 1.386(3) . ?
C10 C11 1.383(3) . ?
C10 H10 0.9300 . ?
C11 C12 1.366(4) . ?
C11 H11 0.9300 . ?
C12 C13 1.373(4) . ?
C12 H12 0.9300 . ?
C13 C14 1.380(3) . ?
C13 H13 0.9300 . ?
C14 H14 0.9300 . ?
C15 C20 1.380(3) . ?
C15 C16 1.390(3) . ?
C16 C17 1.390(3) . ?
C16 H16 0.9300 . ?
C17 C18 1.354(5) . ?
C17 H17 0.9300 . ?
C18 C19 1.378(5) . ?
C18 H18 0.9300 . ?
C19 C20 1.380(3) . ?
C19 H19 0.9300 . ?
C20 H20 0.9300 . ?
C21 C26 1.515(3) . ?
C21 C25 1.531(3) . ?
C21 C22 1.574(3) . ?
C22 C24 1.517(3) . ?
C22 C23 1.522(3) . ?
C23 H23A 0.9600 . ?
C23 H23B 0.9600 . ?
C23 H23C 0.9600 . ?
C24 H24A 0.9600 . ?
C24 H24B 0.9600 . ?
C24 H24C 0.9600 . ?
C25 H25A 0.9600 . ?
C25 H25B 0.9600 . ?
C25 H25C 0.9600 . ?
C26 H26A 0.9600 . ?
C26 H26B 0.9600 . ?
C26 H26C 0.9600 . ?
C27 H27 0.9800 . ?

loop_
_geom_torsion_atom_site_label_1
_geom_torsion_atom_site_label_2
_geom_torsion_atom_site_label_3
_geom_torsion_atom_site_label_4
_geom_torsion
_geom_torsion_site_symmetry_1
_geom_torsion_site_symmetry_2
_geom_torsion_site_symmetry_3
_geom_torsion_site_symmetry_4
_geom_torsion_publ_flag
C21 O1 B1 O2 15.1(2) . . . . ?
C21 O1 B1 C6 -127.23(17) . . . . ?
C21 O1 B1 N1 135.61(14) . . . . ?
C22 O2 B1 O1 -1.14(19) . . . . ?
C22 O2 B1 C6 141.72(15) . . . . ?
C22 O2 B1 N1 -117.55(15) . . . . ?
C8 N1 B1 O1 -58.11(18) . . . . ?
C1 N1 B1 O1 174.27(13) . . . . ?
C4 N1 B1 O1 68.99(16) . . . . ?
C8 N1 B1 O2 59.91(19) . . . . ?
C1 N1 B1 O2 -67.70(17) . . . . ?
C4 N1 B1 O2 -172.98(14) . . . . ?
C8 N1 B1 C6 -179.23(14) . . . . ?
C1 N1 B1 C6 53.15(14) . . . . ?
C4 N1 B1 C6 -52.13(13) . . . . ?
C8 N1 C1 C2 84.54(17) . . . . ?
C4 N1 C1 C2 -41.88(16) . . . . ?
B1 N1 C1 C2 -149.25(13) . . . . ?
C8 N1 C1 C7 -157.08(14) . . . . ?
C4 N1 C1 C7 76.50(15) . . . . ?
B1 N1 C1 C7 -30.87(16) . . . . ?
N1 C1 C2 C3 28.36(18) . . . . ?
C7 C1 C2 C3 -83.38(18) . . . . ?
C1 C2 C3 C4 -3.39(19) . . . . ?
C8 N1 C4 C3 -86.77(17) . . . . ?
C1 N1 C4 C3 39.55(16) . . . . ?
B1 N1 C4 C3 147.67(14) . . . . ?
C8 N1 C4 C5 154.67(14) . . . . ?
C1 N1 C4 C5 -79.01(14) . . . . ?
B1 N1 C4 C5 29.11(15) . . . . ?
C2 C3 C4 N1 -22.55(18) . . . . ?
C2 C3 C4 C5 90.69(17) . . . . ?
N1 C4 C5 C6 8.22(17) . . . . ?
C3 C4 C5 C6 -105.88(16) . . . . ?
N1 C4 C5 S1 -114.28(12) . . . . ?
C3 C4 C5 S1 131.61(14) . . . . ?
C27 S1 C5 C6 145.84(15) . . . . ?
C27 S1 C5 C4 -95.13(15) . . . . ?
C4 C5 C6 C15 -179.93(14) . . . . ?
S1 C5 C6 C15 -56.87(18) . . . . ?
C4 C5 C6 C7 59.49(17) . . . . ?
S1 C5 C6 C7 -177.46(11) . . . . ?
C4 C5 C6 B1 -45.03(16) . . . . ?
S1 C5 C6 B1 78.03(14) . . . . ?
O1 B1 C6 C15 78.6(2) . . . . ?
O2 B1 C6 C15 -59.8(2) . . . . ?
N1 B1 C6 C15 -174.29(15) . . . . ?
O1 B1 C6 C5 -51.57(19) . . . . ?
O2 B1 C6 C5 170.06(14) . . . . ?
N1 B1 C6 C5 55.57(13) . . . . ?
O1 B1 C6 C7 -160.92(15) . . . . ?
O2 B1 C6 C7 60.71(18) . . . . ?
N1 B1 C6 C7 -53.78(13) . . . . ?
N1 C1 C7 C6 -6.04(18) . . . . ?
C2 C1 C7 C6 107.25(17) . . . . ?
C15 C6 C7 C1 173.39(15) . . . . ?
C5 C6 C7 C1 -61.80(17) . . . . ?
B1 C6 C7 C1 42.97(17) . . . . ?
C1 N1 C8 C9 -59.0(2) . . . . ?
C4 N1 C8 C9 59.3(2) . . . . ?
B1 N1 C8 C9 179.59(16) . . . . ?
N1 C8 C9 C10 93.3(2) . . . . ?
N1 C8 C9 C14 -86.9(2) . . . . ?
C14 C9 C10 C11 2.3(3) . . . . ?
C8 C9 C10 C11 -177.90(19) . . . . ?
C9 C10 C11 C12 0.2(3) . . . . ?
C10 C11 C12 C13 -2.1(4) . . . . ?
C11 C12 C13 C14 1.5(4) . . . . ?
C12 C13 C14 C9 1.0(3) . . . . ?
C10 C9 C14 C13 -2.9(3) . . . . ?
C8 C9 C14 C13 177.29(19) . . . . ?
C5 C6 C15 C20 158.70(18) . . . . ?
C7 C6 C15 C20 -81.8(2) . . . . ?
B1 C6 C15 C20 34.8(3) . . . . ?
C5 C6 C15 C16 -26.6(3) . . . . ?
C7 C6 C15 C16 92.9(2) . . . . ?
B1 C6 C15 C16 -150.42(19) . . . . ?
C20 C15 C16 C17 -0.9(3) . . . . ?
C6 C15 C16 C17 -175.8(2) . . . . ?
C15 C16 C17 C18 -0.1(4) . . . . ?
C16 C17 C18 C19 0.8(5) . . . . ?
C17 C18 C19 C20 -0.4(5) . . . . ?
C18 C19 C20 C15 -0.6(4) . . . . ?
C16 C15 C20 C19 1.2(3) . . . . ?
C6 C15 C20 C19 176.3(2) . . . . ?
B1 O1 C21 C26 -143.79(18) . . . . ?
B1 O1 C21 C25 98.9(2) . . . . ?
B1 O1 C21 C22 -21.5(2) . . . . ?
B1 O2 C22 C24 -133.41(17) . . . . ?
B1 O2 C22 C23 109.61(18) . . . . ?
B1 O2 C22 C21 -11.52(19) . . . . ?
O1 C21 C22 O2 19.82(19) . . . . ?
C26 C21 C22 O2 137.18(19) . . . . ?
C25 C21 C22 O2 -95.95(19) . . . . ?
O1 C21 C22 C24 137.17(19) . . . . ?
C26 C21 C22 C24 -105.5(2) . . . . ?
C25 C21 C22 C24 21.4(3) . . . . ?
O1 C21 C22 C23 -97.83(18) . . . . ?
C26 C21 C22 C23 19.5(2) . . . . ?
C25 C21 C22 C23 146.39(19) . . . . ?
C5 S1 C27 F1 -51.99(19) . . . . ?
C5 S1 C27 F2 65.9(2) . . . . ?
